data_2203107
loop_
_publ_author_name
'Abrah\~ao-J\'unior, Odonirio'
'Guilardi, Silvana'
'Maltha, Celia Regina A.'
'Pil\'o-Veloso, Dorila'

_publ_section_title
;
 6\a-Hydroxy-17\b-azavouacapane-17,7\b-carbolactone
;
_journal_issue 1
_journal_name_full 'Acta Crystallographica Section E'
_journal_page_first o72
_journal_page_last o74
_journal_paper_doi 10.1107/S1600536803027533
_journal_volume 60
_journal_year 2004
_chemical_formula_iupac 'C20 H27 N1 O4'
_chemical_formula_moiety 'C20 H27 N1 O4'
_chemical_formula_sum 'C20 H27 N O4'
_chemical_formula_weight 345.43
_space_group_IT_number 19
_symmetry_cell_setting orthorhombic
_symmetry_space_group_name_Hall 'P 2ac 2ab'
_symmetry_space_group_name_H-M 'P 21 21 21'
_audit_creation_method 'WinGX routine CIF_UPDATE'
_cell_angle_alpha 90
_cell_angle_beta 90
_cell_angle_gamma 90
_cell_formula_units_Z 4
_cell_length_a 8.3541(10)
_cell_length_b 13.6308(10)
_cell_length_c 15.4932(10)
_cell_measurement_reflns_used 25
_cell_measurement_temperature 293(2)
_cell_measurement_theta_max 26.26
_cell_measurement_theta_min 2.99
_cell_volume 1764.3(3)
_computing_cell_refinement 'CAD-4 EXPRESS'
_computing_data_collection 'CAD-4 EXPRESS (Enraf--Nonius, 1994)'
_computing_data_reduction 'XCAD4 (Harms & Wocadlo, 1995)'
_computing_molecular_graphics 'ORTEP-3 for Windows (Farrugia, 1997)and MERCURY (CCDC, 2003)'
_computing_publication_material 'WinGX (Farrugia, 1999)'
_computing_structure_refinement 'SHELXL97 (Sheldrick, 1997)'
_computing_structure_solution 'SHELXS97 (Sheldrick, 1997)'
_diffrn_measured_fraction_theta_full 0.998
_diffrn_measured_fraction_theta_max 0.998
_diffrn_measurement_device '\k-geometry diffractometer'
_diffrn_measurement_device_type 'Enraf-Nonius CAD-4'
_diffrn_measurement_method 'non-profiled \w/2\q'
_diffrn_radiation_type MoK\a
_diffrn_radiation_wavelength 0.71073
_diffrn_reflns_av_R_equivalents 0.0234
_diffrn_reflns_limit_h_max 3
_diffrn_reflns_limit_h_min -10
_diffrn_reflns_limit_k_max 16
_diffrn_reflns_limit_k_min 0
_diffrn_reflns_limit_l_max 19
_diffrn_reflns_limit_l_min -3
_diffrn_reflns_number 2065
_diffrn_reflns_theta_full 26.26
_diffrn_reflns_theta_max 26.26
_diffrn_reflns_theta_min 2.99
_diffrn_standards_decay_% 7
_diffrn_standards_interval_time 120
_diffrn_standards_number 3
_exptl_absorpt_coefficient_mu 0.09
_exptl_absorpt_correction_type none
_exptl_crystal_colour colourless
_exptl_crystal_density_diffrn 1.3
_exptl_crystal_density_method 'not measured'
_exptl_crystal_description prism
_exptl_crystal_F_000 744
_exptl_crystal_size_max 0.8
_exptl_crystal_size_mid 0.4
_exptl_crystal_size_min 0.2
_refine_diff_density_max 0.279
_refine_diff_density_min -0.187
_refine_ls_extinction_coef 0.012(3)
_refine_ls_extinction_expression Fc^*^=kFc[1+0.001xFc^2^\l^3^/sin(2\q)]^-1/4^
_refine_ls_extinction_method SHELXL97
_refine_ls_goodness_of_fit_ref 1.06
_refine_ls_hydrogen_treatment mixed
_refine_ls_matrix_type full
_refine_ls_number_parameters 236
_refine_ls_number_reflns 2044
_refine_ls_number_restraints 0
_refine_ls_restrained_S_all 1.06
_refine_ls_R_factor_gt 0.0416
_refine_ls_shift/su_max 0.001
_refine_ls_structure_factor_coef Fsqd
_refine_ls_weighting_details 'calc w = 1/[\s^2^(Fo^2^)+(0.0775P)^2^+0.1708P] where P = (Fo^2^+2Fc^2^)/3'
_refine_ls_weighting_scheme calc
_refine_ls_wR_factor_ref 0.1169
_reflns_number_gt 1719
_reflns_number_total 2044
_reflns_threshold_expression I>2\s(I)
_cod_data_source_file rn6006.cif
_cod_data_source_block I
_cod_original_formula_sum 'C20 H27 N1 O4'
_cod_database_code 2203107
_cod_database_fobs_code 2203107

loop_
_symmetry_equiv_pos_as_xyz
'x, y, z'
'-x+1/2, -y, z+1/2'
'x+1/2, -y+1/2, -z'
'-x, y+1/2, -z+1/2'

loop_
_atom_site_label
_atom_site_fract_x
_atom_site_fract_y
_atom_site_fract_z
_atom_site_U_iso_or_equiv
_atom_site_adp_type
_atom_site_calc_flag
_atom_site_refinement_flags
_atom_site_occupancy
_atom_site_type_symbol
N 1.1596(2) 0.66133(15) 0.51212(14) 0.0377(5) Uani d . 1 N
O1 1.3169(3) 0.33543(14) 0.50577(16) 0.0640(6) Uani d . 1 O
O2 0.6916(3) 0.69376(15) 0.69990(14) 0.0556(6) Uani d . 1 O
O3 0.9138(2) 0.70606(12) 0.56882(11) 0.0410(4) Uani d . 1 O
O4 1.0201(2) 0.79302(13) 0.46459(13) 0.0475(5) Uani d . 1 O
C1 0.8572(4) 0.3457(2) 0.7547(2) 0.0554(7) Uani d . 1 C
H1A 0.8901 0.2863 0.7251 0.066 Uiso calc R 1 H
H1B 0.9394 0.362 0.7965 0.066 Uiso calc R 1 H
C2 0.7012(5) 0.3267(2) 0.8015(2) 0.0668(9) Uani d . 1 C
H2A 0.7144 0.2725 0.8415 0.08 Uiso calc R 1 H
H2B 0.6187 0.309 0.7603 0.08 Uiso calc R 1 H
C3 0.6512(4) 0.4180(2) 0.85040(19) 0.0616(9) Uani d . 1 C
H3A 0.7319 0.4321 0.8937 0.074 Uiso calc R 1 H
H3B 0.5519 0.4041 0.8805 0.074 Uiso calc R 1 H
C4 0.6269(3) 0.5107(2) 0.79465(16) 0.0465(7) Uani d . 1 C
C5 0.7768(3) 0.52408(18) 0.73498(14) 0.0360(5) Uani d . 1 C
H5 0.863 0.5455 0.7735 0.043 Uiso calc R 1 H
C6 0.7609(3) 0.60653(18) 0.66686(15) 0.0351(5) Uani d . 1 C
H6 0.6957 0.5827 0.6186 0.042 Uiso calc R 1 H
C7 0.9284(3) 0.62962(16) 0.63418(15) 0.0330(5) Uani d . 1 C
H7 0.9926 0.6548 0.6822 0.04 Uiso calc R 1 H
C8 1.0128(3) 0.54334(16) 0.59512(14) 0.0313(5) Uani d . 1 C
H8 0.9553 0.5249 0.5424 0.038 Uiso calc R 1 H
C9 1.0154(3) 0.45386(17) 0.65499(15) 0.0373(5) Uani d . 1 C
H9 1.0804 0.4715 0.7053 0.045 Uiso calc R 1 H
C10 0.8432(3) 0.42957(18) 0.68869(15) 0.0383(6) Uani d . 1 C
C11 1.0991(4) 0.36626(19) 0.6103(2) 0.0545(8) Uani d . 1 C
H11A 1.147 0.3241 0.6536 0.065 Uiso calc R 1 H
H11B 1.0206 0.3281 0.5787 0.065 Uiso calc R 1 H
C12 1.2245(3) 0.40117(19) 0.55025(18) 0.0451(6) Uani d . 1 C
C13 1.2643(3) 0.49322(18) 0.52820(17) 0.0388(6) Uani d . 1 C
C14 1.1793(3) 0.57761(16) 0.56909(16) 0.0338(5) Uani d . 1 C
H14 1.2381 0.5982 0.6208 0.041 Uiso calc R 1 H
C15 1.3904(4) 0.4861(2) 0.4659(2) 0.0544(7) Uani d . 1 C
H15 1.4439 0.5375 0.439 0.065 Uiso calc R 1 H
C16 1.4152(4) 0.3905(2) 0.4547(3) 0.0672(9) Uani d . 1 C
H16 1.4902 0.3644 0.4168 0.081 Uiso calc R 1 H
C17 1.0343(3) 0.72305(16) 0.51284(16) 0.0343(5) Uani d . 1 C
C18 0.6135(4) 0.5962(3) 0.85819(19) 0.0644(9) Uani d . 1 C
H18A 0.5871 0.6551 0.8273 0.097 Uiso calc R 1 H
H18B 0.7137 0.6048 0.8875 0.097 Uiso calc R 1 H
H18C 0.5311 0.5824 0.8996 0.097 Uiso calc R 1 H
C19 0.4684(3) 0.5035(3) 0.7456(2) 0.0684(10) Uani d . 1 C
H19A 0.4675 0.4447 0.7115 0.103 Uiso calc R 1 H
H19B 0.4569 0.5595 0.7085 0.103 Uiso calc R 1 H
H19C 0.3813 0.5019 0.786 0.103 Uiso calc R 1 H
C20 0.7361(4) 0.3951(2) 0.61347(18) 0.0516(7) Uani d . 1 C
H20A 0.7642 0.3292 0.5979 0.077 Uiso calc R 1 H
H20B 0.7515 0.4375 0.5647 0.077 Uiso calc R 1 H
H20C 0.6259 0.3972 0.631 0.077 Uiso calc R 1 H
HN 1.237(5) 0.680(3) 0.485(2) 0.062 Uiso d . 1 H
HO2 0.643(5) 0.719(3) 0.659(2) 0.077 Uiso d . 1 H

loop_
_atom_site_aniso_label
_atom_site_aniso_U_11
_atom_site_aniso_U_22
_atom_site_aniso_U_33
_atom_site_aniso_U_12
_atom_site_aniso_U_13
_atom_site_aniso_U_23
N 0.0218(9) 0.0359(10) 0.0554(12) -0.0017(8) 0.0032(9) 0.0059(10)
O1 0.0610(14) 0.0403(10) 0.0905(15) 0.0105(10) 0.0160(12) -0.0132(10)
O2 0.0545(13) 0.0554(12) 0.0568(11) 0.0216(10) 0.0165(10) 0.0112(10)
O3 0.0305(9) 0.0396(9) 0.0530(9) 0.0081(8) 0.0085(8) 0.0144(8)
O4 0.0330(9) 0.0420(9) 0.0675(11) 0.0012(8) 0.0083(9) 0.0209(10)
C1 0.0572(18) 0.0501(14) 0.0589(16) 0.0016(14) 0.0042(16) 0.0218(14)
C2 0.068(2) 0.0626(19) 0.0695(18) -0.0073(17) 0.0076(18) 0.0321(17)
C3 0.0534(17) 0.079(2) 0.0525(16) -0.0002(17) 0.0064(15) 0.0291(16)
C4 0.0356(13) 0.0653(17) 0.0388(12) -0.0016(13) 0.0010(11) 0.0153(13)
C5 0.0297(11) 0.0465(13) 0.0320(11) -0.0012(11) -0.0053(10) 0.0056(11)
C6 0.0285(12) 0.0409(12) 0.0360(11) 0.0021(10) 0.0008(10) 0.0060(10)
C7 0.0293(11) 0.0330(11) 0.0366(11) 0.0034(9) -0.0026(10) 0.0050(9)
C8 0.0252(10) 0.0330(11) 0.0358(10) 0.0006(9) -0.0029(9) 0.0017(9)
C9 0.0354(12) 0.0345(12) 0.0419(12) 0.0023(10) -0.0036(11) 0.0045(10)
C10 0.0369(13) 0.0393(12) 0.0386(12) -0.0025(11) -0.0019(11) 0.0084(11)
C11 0.0578(18) 0.0345(13) 0.0712(18) 0.0081(13) 0.0107(17) 0.0067(13)
C12 0.0413(13) 0.0375(12) 0.0565(15) 0.0076(12) 0.0007(13) -0.0051(12)
C13 0.0284(11) 0.0387(12) 0.0493(13) 0.0030(10) -0.0020(11) -0.0043(11)
C14 0.0261(11) 0.0307(11) 0.0445(12) 0.0021(9) -0.0062(10) -0.0013(10)
C15 0.0401(15) 0.0490(14) 0.0740(18) 0.0021(13) 0.0139(15) -0.0068(15)
C16 0.0562(19) 0.0558(17) 0.090(2) 0.0057(16) 0.0255(19) -0.0165(17)
C17 0.0249(11) 0.0321(11) 0.0459(12) -0.0024(9) 0.0006(10) 0.0034(11)
C18 0.0595(19) 0.089(2) 0.0445(14) 0.006(2) 0.0150(15) 0.0047(16)
C19 0.0330(16) 0.109(3) 0.0630(17) -0.0064(17) -0.0024(14) 0.025(2)
C20 0.0484(16) 0.0536(15) 0.0528(15) -0.0164(14) -0.0025(14) -0.0023(13)

loop_
_atom_type_symbol
_atom_type_description
_atom_type_scat_dispersion_real
_atom_type_scat_dispersion_imag
_atom_type_scat_source
C C 0.0033 0.0016 'International Tables Vol C Tables 4.2.6.8 and 6.1.1.4'
H H 0 0 'International Tables Vol C Tables 4.2.6.8 and 6.1.1.4'
N N 0.0061 0.0033 'International Tables Vol C Tables 4.2.6.8 and 6.1.1.4'
O O 0.0106 0.006 'International Tables Vol C Tables 4.2.6.8 and 6.1.1.4'

loop_
_geom_angle_atom_site_label_1
_geom_angle_atom_site_label_2
_geom_angle_atom_site_label_3
_geom_angle
_geom_angle_publ_flag
C17 N C14 125.2(2) yes
C17 N HN 116(3) ?
C14 N HN 118(3) ?
C16 O1 C12 105.7(2) yes
C6 O2 HO2 106(2) ?
C17 O3 C7 120.45(17) yes
C2 C1 C10 112.3(3) ?
C2 C1 H1A 109.1 ?
C10 C1 H1A 109.1 ?
C2 C1 H1B 109.1 ?
C10 C1 H1B 109.1 ?
H1A C1 H1B 107.9 ?
C1 C2 C3 109.7(3) ?
C1 C2 H2A 109.7 ?
C3 C2 H2A 109.7 ?
C1 C2 H2B 109.7 ?
C3 C2 H2B 109.7 ?
H2A C2 H2B 108.2 ?
C2 C3 C4 115.4(2) ?
C2 C3 H3A 108.4 ?
C4 C3 H3A 108.4 ?
C2 C3 H3B 108.4 ?
C4 C3 H3B 108.4 ?
H3A C3 H3B 107.5 ?
C19 C4 C18 107.7(3) ?
C19 C4 C3 109.9(3) ?
C18 C4 C3 105.9(2) ?
C19 C4 C5 113.9(2) ?
C18 C4 C5 110.4(2) ?
C3 C4 C5 108.7(2) ?
C6 C5 C4 114.7(2) ?
C6 C5 C10 108.28(17) ?
C4 C5 C10 117.0(2) ?
C6 C5 H5 105.2 ?
C4 C5 H5 105.2 ?
C10 C5 H5 105.2 ?
O2 C6 C7 108.8(2) ?
O2 C6 C5 113.43(19) ?
C7 C6 C5 107.37(18) ?
O2 C6 H6 109 ?
C7 C6 H6 109 ?
C5 C6 H6 109 ?
O3 C7 C8 108.64(17) ?
O3 C7 C6 107.59(17) ?
C8 C7 C6 113.89(19) ?
O3 C7 H7 108.9 ?
C8 C7 H7 108.9 ?
C6 C7 H7 108.9 ?
C7 C8 C14 107.24(18) ?
C7 C8 C9 112.75(18) ?
C14 C8 C9 113.07(19) ?
C7 C8 H8 107.9 ?
C14 C8 H8 107.9 ?
C9 C8 H8 107.9 ?
C8 C9 C11 110.46(19) ?
C8 C9 C10 110.9(2) ?
C11 C9 C10 113.7(2) ?
C8 C9 H9 107.2 ?
C11 C9 H9 107.2 ?
C10 C9 H9 107.2 ?
C1 C10 C20 108.6(2) ?
C1 C10 C9 108.0(2) ?
C20 C10 C9 110.2(2) ?
C1 C10 C5 109.4(2) ?
C20 C10 C5 112.9(2) ?
C9 C10 C5 107.62(19) ?
C12 C11 C9 110.7(2) ?
C12 C11 H11A 109.5 ?
C9 C11 H11A 109.5 ?
C12 C11 H11B 109.5 ?
C9 C11 H11B 109.5 ?
H11A C11 H11B 108.1 ?
C13 C12 O1 110.1(2) ?
C13 C12 C11 129.5(2) ?
O1 C12 C11 120.4(2) ?
C12 C13 C15 106.9(2) ?
C12 C13 C14 119.6(2) ?
C15 C13 C14 133.5(2) ?
N C14 C13 113.7(2) yes
N C14 C8 107.38(18) yes
C13 C14 C8 108.10(19) ?
N C14 H14 109.2 ?
C13 C14 H14 109.2 ?
C8 C14 H14 109.2 ?
C16 C15 C13 105.6(3) ?
C16 C15 H15 127.2 ?
C13 C15 H15 127.2 ?
C15 C16 O1 111.7(3) ?
C15 C16 H16 124.2 ?
O1 C16 H16 124.2 ?
O4 C17 N 124.2(2) yes
O4 C17 O3 117.2(2) yes
N C17 O3 118.66(19) yes
C4 C18 H18A 109.5 ?
C4 C18 H18B 109.5 ?
H18A C18 H18B 109.5 ?
C4 C18 H18C 109.5 ?
H18A C18 H18C 109.5 ?
H18B C18 H18C 109.5 ?
C4 C19 H19A 109.5 ?
C4 C19 H19B 109.5 ?
H19A C19 H19B 109.5 ?
C4 C19 H19C 109.5 ?
H19A C19 H19C 109.5 ?
H19B C19 H19C 109.5 ?
C10 C20 H20A 109.5 ?
C10 C20 H20B 109.5 ?
H20A C20 H20B 109.5 ?
C10 C20 H20C 109.5 ?
H20A C20 H20C 109.5 ?
H20B C20 H20C 109.5 ?

loop_
_geom_bond_atom_site_label_1
_geom_bond_atom_site_label_2
_geom_bond_distance
_geom_bond_publ_flag
N C17 1.343(3) yes
N C14 1.452(3) yes
N HN 0.81(4) ?
O1 C16 1.365(4) yes
O1 C12 1.369(3) yes
O2 C6 1.418(3) yes
O2 HO2 0.83(4) ?
O3 C17 1.349(3) yes
O3 C7 1.458(3) yes
O4 C17 1.217(3) yes
C1 C2 1.515(5) ?
C1 C10 1.538(3) ?
C1 H1A 0.97 ?
C1 H1B 0.97 ?
C2 C3 1.515(5) ?
C2 H2A 0.97 ?
C2 H2B 0.97 ?
C3 C4 1.544(4) ?
C3 H3A 0.97 ?
C3 H3B 0.97 ?
C4 C19 1.530(4) ?
C4 C18 1.530(4) ?
C4 C5 1.567(3) ?
C5 C6 1.547(3) ?
C5 C10 1.575(3) ?
C5 H5 0.98 ?
C6 C7 1.521(3) ?
C6 H6 0.98 ?
C7 C8 1.499(3) yes
C7 H7 0.98 ?
C8 C14 1.522(3) yes
C8 C9 1.532(3) ?
C8 H8 0.98 ?
C9 C11 1.547(4) ?
C9 C10 1.566(4) ?
C9 H9 0.98 ?
C10 C20 1.543(4) ?
C11 C12 1.479(4) ?
C11 H11A 0.97 ?
C11 H11B 0.97 ?
C12 C13 1.342(4) ?
C13 C15 1.432(4) ?
C13 C14 1.493(3) ?
C14 H14 0.98 ?
C15 C16 1.330(4) ?
C15 H15 0.93 ?
C16 H16 0.93 ?
C18 H18A 0.96 ?
C18 H18B 0.96 ?
C18 H18C 0.96 ?
C19 H19A 0.96 ?
C19 H19B 0.96 ?
C19 H19C 0.96 ?
C20 H20A 0.96 ?
C20 H20B 0.96 ?
C20 H20C 0.96 ?

loop_
_geom_hbond_atom_site_label_D
_geom_hbond_atom_site_label_H
_geom_hbond_atom_site_label_A
_geom_hbond_site_symmetry_A
_geom_hbond_distance_DH
_geom_hbond_distance_HA
_geom_hbond_distance_DA
_geom_hbond_angle_DHA
N HN O3 3_566 0.81(4) 2.30(4) 3.057(3) 155(3)
N HN O4 3_566 0.81(4) 2.52(4) 3.096(3) 129(3)
O2 HO2 O4 3_466 0.83(4) 2.17(4) 2.929(3) 151(3)

loop_
_geom_torsion_atom_site_label_1
_geom_torsion_atom_site_label_2
_geom_torsion_atom_site_label_3
_geom_torsion_atom_site_label_4
_geom_torsion
C10 C1 C2 C3 -60.6(3)
C1 C2 C3 C4 58.9(4)
C2 C3 C4 C19 75.9(4)
C2 C3 C4 C18 -168.1(3)
C2 C3 C4 C5 -49.4(4)
C19 C4 C5 C6 49.7(3)
C18 C4 C5 C6 -71.7(3)
C3 C4 C5 C6 172.6(2)
C19 C4 C5 C10 -78.8(3)
C18 C4 C5 C10 159.8(2)
C3 C4 C5 C10 44.0(3)
C4 C5 C6 O2 43.1(3)
C10 C5 C6 O2 175.9(2)
C4 C5 C6 C7 163.4(2)
C10 C5 C6 C7 -63.8(2)
C17 O3 C7 C8 -38.6(3)
C17 O3 C7 C6 -162.4(2)
O2 C6 C7 O3 -57.9(2)
C5 C6 C7 O3 178.99(17)
O2 C6 C7 C8 -178.33(19)
C5 C6 C7 C8 58.5(2)
O3 C7 C8 C14 62.2(2)
C6 C7 C8 C14 -177.89(18)
O3 C7 C8 C9 -172.68(18)
C6 C7 C8 C9 -52.8(3)
C7 C8 C9 C11 178.2(2)
C14 C8 C9 C11 -59.9(3)
C7 C8 C9 C10 51.2(3)
C14 C8 C9 C10 173.10(19)
C2 C1 C10 C20 -69.2(3)
C2 C1 C10 C9 171.2(3)
C2 C1 C10 C5 54.4(3)
C8 C9 C10 C1 -174.7(2)
C11 C9 C10 C1 60.1(3)
C8 C9 C10 C20 66.7(3)
C11 C9 C10 C20 -58.5(3)
C8 C9 C10 C5 -56.7(2)
C11 C9 C10 C5 178.1(2)
C6 C5 C10 C1 -178.9(2)
C4 C5 C10 C1 -47.4(3)
C6 C5 C10 C20 -57.9(3)
C4 C5 C10 C20 73.7(2)
C6 C5 C10 C9 64.0(2)
C4 C5 C10 C9 -164.46(19)
C8 C9 C11 C12 31.2(3)
C10 C9 C11 C12 156.6(2)
C16 O1 C12 C13 -0.4(3)
C16 O1 C12 C11 177.9(3)
C9 C11 C12 C13 -4.0(5)
C9 C11 C12 O1 178.0(3)
O1 C12 C13 C15 -0.2(3)
C11 C12 C13 C15 -178.3(3)
O1 C12 C13 C14 -179.7(2)
C11 C12 C13 C14 2.1(5)
C17 N C14 C13 146.7(2)
C17 N C14 C8 27.2(3)
C12 C13 C14 N -146.3(3)
C15 C13 C14 N 34.3(4)
C12 C13 C14 C8 -27.2(3)
C15 C13 C14 C8 153.4(3)
C7 C8 C14 N -55.7(2)
C9 C8 C14 N 179.35(17)
C7 C8 C14 C13 -178.77(19)
C9 C8 C14 C13 56.3(3)
C12 C13 C15 C16 0.7(4)
C14 C13 C15 C16 -179.9(3)
C13 C15 C16 O1 -1.0(4)
C12 O1 C16 C15 0.9(4)
C14 N C17 O4 179.9(2)
C14 N C17 O3 -1.8(4)
C7 O3 C17 O4 -174.1(2)
C7 O3 C17 N 7.4(3)

loop_
_cod_related_entry_id
_cod_related_entry_database
_cod_related_entry_code
1 ChemSpider 21174530
